data_7207598
loop_
_publ_author_name
'Aaker\"oy, Christer B.'
'Forbes, Safiyyah'
'Desper, John'

_publ_section_title
;
 The effect of water molecules in stabilizing co-crystals of active
 pharmaceutical ingredients
;
_journal_issue 7
_journal_name_full CrystEngComm
_journal_page_first 2435
_journal_paper_doi 10.1039/c2ce06506a
_journal_volume 14
_journal_year 2012
_chemical_formula_moiety
;
(C12 H10 N4 O)2 (C10 H18 O4) (H2 O)2
;
_chemical_formula_sum 'C34 H42 N8 O8'
_chemical_formula_weight 690.76
_chemical_name_systematic
;
SF 356 (4-pyridyl)-CONH-N=CH-(2-pyridyl), decanedioic acid
;
_space_group_IT_number 2
_symmetry_cell_setting triclinic
_symmetry_space_group_name_Hall '-P 1'
_symmetry_space_group_name_H-M 'P -1'
_atom_sites_solution_hydrogens geom
_atom_sites_solution_primary direct
_atom_sites_solution_secondary difmap
_audit_creation_method SHELXL-97
_cell_angle_alpha 94.293(3)
_cell_angle_beta 93.041(3)
_cell_angle_gamma 105.225(3)
_cell_formula_units_Z 2
_cell_length_a 6.5516(4)
_cell_length_b 8.1666(5)
_cell_length_c 33.7458(19)
_cell_measurement_reflns_used 9872
_cell_measurement_temperature 133(2)
_cell_measurement_theta_max 32.91
_cell_measurement_theta_min 2.43
_cell_volume 1732.32(18)
_computing_cell_refinement 'Bruker SMART'
_computing_data_collection 'Bruker SMART'
_computing_data_reduction 'Bruker SAINT'
_computing_molecular_graphics 'Bruker SHELXTL'
_computing_publication_material 'Bruker SHELXTL'
_computing_structure_refinement 'SHELXL-97 (Sheldrick, 1997)'
_computing_structure_solution 'SHELXS-97 (Sheldrick, 1990)'
_diffrn_ambient_temperature 133(2)
_diffrn_measured_fraction_theta_full 0.982
_diffrn_measured_fraction_theta_max 0.982
_diffrn_measurement_device_type 'CCD area detector'
_diffrn_measurement_method 'phi and omega scans'
_diffrn_radiation_monochromator graphite
_diffrn_radiation_source 'fine-focus sealed tube'
_diffrn_radiation_type MoK\a
_diffrn_radiation_wavelength 0.71073
_diffrn_reflns_av_R_equivalents 0.0540
_diffrn_reflns_av_sigmaI/netI 0.0615
_diffrn_reflns_limit_h_max 9
_diffrn_reflns_limit_h_min -9
_diffrn_reflns_limit_k_max 12
_diffrn_reflns_limit_k_min -12
_diffrn_reflns_limit_l_max 51
_diffrn_reflns_limit_l_min -51
_diffrn_reflns_number 75728
_diffrn_reflns_theta_full 32.58
_diffrn_reflns_theta_max 32.58
_diffrn_reflns_theta_min 1.82
_exptl_absorpt_coefficient_mu 0.096
_exptl_absorpt_correction_T_max 0.9923
_exptl_absorpt_correction_T_min 0.9763
_exptl_absorpt_correction_type multi-scan
_exptl_absorpt_process_details SADABS
_exptl_crystal_colour colourless
_exptl_crystal_density_diffrn 1.324
_exptl_crystal_density_method 'not measured'
_exptl_crystal_description plate
_exptl_crystal_F_000 732
_exptl_crystal_size_max 0.25
_exptl_crystal_size_mid 0.20
_exptl_crystal_size_min 0.08
_refine_diff_density_max 0.508
_refine_diff_density_min -0.254
_refine_diff_density_rms 0.053
_refine_ls_extinction_method none
_refine_ls_goodness_of_fit_ref 1.013
_refine_ls_hydrogen_treatment mixed
_refine_ls_matrix_type full
_refine_ls_number_parameters 475
_refine_ls_number_reflns 12391
_refine_ls_number_restraints 0
_refine_ls_restrained_S_all 1.013
_refine_ls_R_factor_all 0.1133
_refine_ls_R_factor_gt 0.0508
_refine_ls_shift/su_max 0.001
_refine_ls_shift/su_mean 0.000
_refine_ls_structure_factor_coef Fsqd
_refine_ls_weighting_details 'calc w=1/[\s^2^(Fo^2^)+(0.0630P)^2^+0.1500P] where P=(Fo^2^+2Fc^2^)/3'
_refine_ls_weighting_scheme calc
_refine_ls_wR_factor_gt 0.1141
_refine_ls_wR_factor_ref 0.1388
_reflns_number_gt 7114
_reflns_number_total 12391
_reflns_threshold_expression >2sigma(I)
_cod_data_source_file c2ce06506a.txt
_cod_data_source_block sf0703m(2F)
_cod_depositor_comments
;
The following automatic conversions were performed:

'_symmetry_cell_setting' value 'Triclinic' changed to 'triclinic'
according to /home/saulius/struct/CIF-dictionaries/cif_core.dic
dictionary named 'cif_core.dic' version 2.4.1 from 2010-06-29.

Automatic conversion script
Id: cif_fix_values 1715 2011-07-08 13:25:40Z adriana 
;
_cod_original_sg_symbol_H-M P-1
_cod_database_code 7207598

loop_
_symmetry_equiv_pos_as_xyz
'x, y, z'
'-x, -y, -z'

loop_
_atom_site_label
_atom_site_type_symbol
_atom_site_fract_x
_atom_site_fract_y
_atom_site_fract_z
_atom_site_U_iso_or_equiv
_atom_site_adp_type
_atom_site_occupancy
_atom_site_symmetry_multiplicity
_atom_site_calc_flag
_atom_site_refinement_flags
O1S O 1.17709(16) -0.02449(14) 0.58823(3) 0.0332(2) Uani 1 1 d .
H1A H 1.083(3) 0.030(2) 0.5835(5) 0.040 Uiso 1 1 d .
H1B H 1.111(3) -0.129(2) 0.5893(5) 0.040 Uiso 1 1 d .
O2S O -0.02871(16) 1.29527(14) -0.05117(3) 0.0301(2) Uani 1 1 d .
H2A H 0.082(3) 1.285(2) -0.0387(5) 0.036 Uiso 1 1 d .
H2B H -0.039(3) 1.245(2) -0.0736(5) 0.036 Uiso 1 1 d .
C31 C 1.1357(2) 0.46653(16) 0.38700(4) 0.0236(3) Uani 1 1 d .
O31 O 1.33876(16) 0.49877(13) 0.39785(3) 0.0325(2) Uani 1 1 d .
H31 H 1.358(3) 0.440(2) 0.4183(5) 0.039 Uiso 1 1 d .
C32 C 1.0934(2) 0.55716(16) 0.35164(4) 0.0229(3) Uani 1 1 d .
H32A H 1.1243 0.4947 0.3274 0.027 Uiso 1 1 calc R
H32B H 1.1939 0.6722 0.3543 0.027 Uiso 1 1 calc R
O32 O 0.99826(16) 0.37011(13) 0.40359(3) 0.0343(2) Uani 1 1 d .
C33 C 0.8702(2) 0.57655(19) 0.34553(4) 0.0284(3) Uani 1 1 d .
H33A H 0.8485 0.6613 0.3663 0.034 Uiso 1 1 calc R
H33B H 0.7664 0.4662 0.3483 0.034 Uiso 1 1 calc R
C34 C 0.8326(2) 0.63396(18) 0.30447(4) 0.0264(3) Uani 1 1 d .
H34A H 0.9498 0.7348 0.3005 0.032 Uiso 1 1 calc R
H34B H 0.8371 0.5418 0.2840 0.032 Uiso 1 1 calc R
C35 C 0.6227(2) 0.67905(18) 0.29796(4) 0.0276(3) Uani 1 1 d .
H35A H 0.6248 0.7804 0.3162 0.033 Uiso 1 1 calc R
H35B H 0.5063 0.5834 0.3049 0.033 Uiso 1 1 calc R
C36 C 0.5772(2) 0.71600(18) 0.25518(4) 0.0266(3) Uani 1 1 d .
H36A H 0.6875 0.8175 0.2490 0.032 Uiso 1 1 calc R
H36B H 0.5866 0.6183 0.2368 0.032 Uiso 1 1 calc R
C37 C 0.3605(2) 0.74735(18) 0.24773(4) 0.0266(3) Uani 1 1 d .
H37A H 0.3503 0.8435 0.2665 0.032 Uiso 1 1 calc R
H37B H 0.2504 0.6450 0.2535 0.032 Uiso 1 1 calc R
C38 C 0.3139(2) 0.78763(18) 0.20546(4) 0.0264(3) Uani 1 1 d .
H38A H 0.3182 0.6902 0.1865 0.032 Uiso 1 1 calc R
H38B H 0.4249 0.8885 0.1992 0.032 Uiso 1 1 calc R
C39 C 0.0977(2) 0.82288(17) 0.20017(4) 0.0239(3) Uani 1 1 d .
H39A H -0.0124 0.7195 0.2054 0.029 Uiso 1 1 calc R
H39B H 0.0919 0.9153 0.2205 0.029 Uiso 1 1 calc R
C40 C 0.0445(2) 0.87298(16) 0.15972(4) 0.0223(3) Uani 1 1 d .
O40 O -0.10102(16) 0.95665(14) 0.15995(3) 0.0336(3) Uani 1 1 d .
H40 H -0.132(3) 0.986(2) 0.1351(5) 0.040 Uiso 1 1 d .
O41 O 0.12770(15) 0.83900(13) 0.12996(3) 0.0298(2) Uani 1 1 d .
N11_1 N 1.44505(19) 0.34422(14) 0.45854(3) 0.0256(2) Uani 1 1 d .
C12_1 C 1.3248(2) 0.24853(17) 0.48322(4) 0.0257(3) Uani 1 1 d .
H12_1 H 1.1750 0.2228 0.4785 0.031 Uiso 1 1 calc R
C13_1 C 1.4069(2) 0.18416(16) 0.51563(4) 0.0231(3) Uani 1 1 d .
H13_1 H 1.3155 0.1177 0.5328 0.028 Uiso 1 1 calc R
C14_1 C 1.62570(19) 0.21941(15) 0.52225(4) 0.0193(2) Uani 1 1 d .
C15_1 C 1.7511(2) 0.31875(17) 0.49639(4) 0.0262(3) Uani 1 1 d .
H15_1 H 1.9014 0.3451 0.5001 0.031 Uiso 1 1 calc R
C16_1 C 1.6553(2) 0.37885(18) 0.46525(4) 0.0285(3) Uani 1 1 d .
H16_1 H 1.7426 0.4477 0.4479 0.034 Uiso 1 1 calc R
C17_1 C 1.74004(19) 0.15458(15) 0.55484(4) 0.0207(3) Uani 1 1 d .
N17_1 N 1.61945(18) 0.06712(14) 0.58171(3) 0.0211(2) Uani 1 1 d .
H17_1 H 1.479(2) 0.0444(18) 0.5822(4) 0.025 Uiso 1 1 d .
O17_1 O 1.93314(14) 0.18031(13) 0.55610(3) 0.0311(2) Uani 1 1 d .
N21_1 N 1.57959(19) -0.19775(15) 0.69861(3) 0.0296(3) Uani 1 1 d .
C22_1 C 1.7139(2) -0.12333(16) 0.67227(4) 0.0237(3) Uani 1 1 d .
C23_1 C 1.9320(2) -0.10096(17) 0.67689(4) 0.0259(3) Uani 1 1 d .
H23_1 H 2.0213 -0.0465 0.6578 0.031 Uiso 1 1 calc R
C24_1 C 2.0171(2) -0.15915(18) 0.70975(4) 0.0307(3) Uani 1 1 d .
H24_1 H 2.1654 -0.1464 0.7135 0.037 Uiso 1 1 calc R
C25_1 C 1.8806(3) -0.23649(18) 0.73698(4) 0.0319(3) Uani 1 1 d .
H25_1 H 1.9334 -0.2774 0.7599 0.038 Uiso 1 1 calc R
C26_1 C 1.6662(3) -0.25283(19) 0.73002(4) 0.0331(3) Uani 1 1 d .
H26_1 H 1.5741 -0.3068 0.7488 0.040 Uiso 1 1 calc R
C27_1 C 1.6106(2) -0.06521(17) 0.63835(4) 0.0244(3) Uani 1 1 d .
H27_1 H 1.4609 -0.0840 0.6360 0.029 Uiso 1 1 calc R
N27_1 N 1.72427(17) 0.01086(13) 0.61210(3) 0.0219(2) Uani 1 1 d .
N11_2 N -0.22519(17) 1.05181(14) 0.09252(3) 0.0234(2) Uani 1 1 d .
C12_2 C -0.1082(2) 1.15664(17) 0.06875(4) 0.0245(3) Uani 1 1 d .
H12_2 H 0.0419 1.1828 0.0728 0.029 Uiso 1 1 calc R
C13_2 C -0.1957(2) 1.22904(17) 0.03849(4) 0.0216(3) Uani 1 1 d .
H13_2 H -0.1073 1.3036 0.0223 0.026 Uiso 1 1 calc R
C14_2 C -0.41534(18) 1.19013(15) 0.03236(3) 0.0170(2) Uani 1 1 d .
C15_2 C -0.53720(19) 1.08078(15) 0.05702(4) 0.0194(2) Uani 1 1 d .
H15_2 H -0.6877 1.0513 0.0536 0.023 Uiso 1 1 calc R
C16_2 C -0.4367(2) 1.01565(16) 0.08654(4) 0.0217(3) Uani 1 1 d .
H16_2 H -0.5212 0.9418 0.1034 0.026 Uiso 1 1 calc R
C17_2 C -0.53260(19) 1.26024(15) 0.00114(3) 0.0173(2) Uani 1 1 d .
N17_2 N -0.41650(17) 1.33264(13) -0.02794(3) 0.0188(2) Uani 1 1 d .
H17_2 H -0.290(2) 1.3262(18) -0.0317(4) 0.023 Uiso 1 1 d .
O17_2 O -0.72183(13) 1.25012(12) 0.00304(3) 0.0240(2) Uani 1 1 d .
N21_2 N -0.34253(17) 1.63402(14) -0.13870(3) 0.0234(2) Uani 1 1 d .
C22_2 C -0.48760(19) 1.54291(15) -0.11639(4) 0.0191(2) Uani 1 1 d .
C23_2 C -0.7038(2) 1.52944(16) -0.12201(4) 0.0213(3) Uani 1 1 d .
H23_2 H -0.8013 1.4628 -0.1058 0.026 Uiso 1 1 calc R
C24_2 C -0.7741(2) 1.61476(17) -0.15156(4) 0.0251(3) Uani 1 1 d .
H24_2 H -0.9207 1.6074 -0.1561 0.030 Uiso 1 1 calc R
C25_2 C -0.6258(2) 1.71122(17) -0.17436(4) 0.0271(3) Uani 1 1 d .
H25_2 H -0.6683 1.7724 -0.1947 0.032 Uiso 1 1 calc R
C26_2 C -0.4142(2) 1.71634(17) -0.16677(4) 0.0258(3) Uani 1 1 d .
H26_2 H -0.3137 1.7826 -0.1825 0.031 Uiso 1 1 calc R
C27_2 C -0.3997(2) 1.46351(15) -0.08440(4) 0.0209(3) Uani 1 1 d .
H27_2 H -0.2555 1.4608 -0.0838 0.025 Uiso 1 1 calc R
N27_2 N -0.51624(16) 1.39802(13) -0.05738(3) 0.0189(2) Uani 1 1 d .

loop_
_atom_site_aniso_label
_atom_site_aniso_U_11
_atom_site_aniso_U_22
_atom_site_aniso_U_33
_atom_site_aniso_U_23
_atom_site_aniso_U_13
_atom_site_aniso_U_12
O1S 0.0229(5) 0.0346(6) 0.0466(7) 0.0181(5) 0.0082(4) 0.0106(4)
O2S 0.0202(5) 0.0550(7) 0.0196(5) 0.0039(5) 0.0001(4) 0.0182(5)
C31 0.0300(7) 0.0224(6) 0.0209(6) 0.0025(5) 0.0015(5) 0.0114(5)
O31 0.0291(5) 0.0415(6) 0.0297(5) 0.0174(5) -0.0043(4) 0.0115(5)
C32 0.0248(6) 0.0238(6) 0.0202(6) 0.0050(5) -0.0012(5) 0.0064(5)
O32 0.0356(6) 0.0355(6) 0.0361(6) 0.0165(5) 0.0112(5) 0.0118(5)
C33 0.0270(7) 0.0365(8) 0.0238(7) 0.0068(6) -0.0011(5) 0.0118(6)
C34 0.0240(7) 0.0321(7) 0.0246(7) 0.0063(5) -0.0016(5) 0.0097(6)
C35 0.0275(7) 0.0330(7) 0.0245(7) 0.0060(6) -0.0016(5) 0.0119(6)
C36 0.0238(7) 0.0326(7) 0.0261(7) 0.0083(6) -0.0001(5) 0.0112(6)
C37 0.0263(7) 0.0322(7) 0.0241(7) 0.0062(6) -0.0009(5) 0.0123(6)
C38 0.0263(7) 0.0340(7) 0.0224(6) 0.0086(5) 0.0015(5) 0.0128(6)
C39 0.0274(7) 0.0286(7) 0.0193(6) 0.0061(5) 0.0022(5) 0.0125(5)
C40 0.0207(6) 0.0248(6) 0.0209(6) 0.0045(5) -0.0006(5) 0.0051(5)
O40 0.0370(6) 0.0513(7) 0.0232(5) 0.0128(5) 0.0031(4) 0.0280(5)
O41 0.0278(5) 0.0426(6) 0.0210(5) 0.0039(4) 0.0022(4) 0.0129(4)
N11_1 0.0341(6) 0.0283(6) 0.0194(5) 0.0045(4) 0.0001(5) 0.0170(5)
C12_1 0.0242(7) 0.0295(7) 0.0253(7) 0.0036(5) -0.0030(5) 0.0112(6)
C13_1 0.0232(6) 0.0249(6) 0.0226(6) 0.0061(5) 0.0022(5) 0.0079(5)
C14_1 0.0216(6) 0.0193(6) 0.0198(6) 0.0037(5) 0.0008(5) 0.0098(5)
C15_1 0.0227(6) 0.0306(7) 0.0294(7) 0.0121(6) 0.0048(5) 0.0113(6)
C16_1 0.0330(7) 0.0329(7) 0.0268(7) 0.0140(6) 0.0087(6) 0.0171(6)
C17_1 0.0202(6) 0.0213(6) 0.0225(6) 0.0056(5) 0.0004(5) 0.0080(5)
N17_1 0.0203(5) 0.0250(5) 0.0204(5) 0.0087(4) 0.0012(4) 0.0085(4)
O17_1 0.0191(5) 0.0407(6) 0.0365(6) 0.0193(5) 0.0017(4) 0.0087(4)
N21_1 0.0353(7) 0.0329(6) 0.0200(6) 0.0067(5) 0.0038(5) 0.0064(5)
C22_1 0.0306(7) 0.0209(6) 0.0195(6) 0.0032(5) 0.0018(5) 0.0066(5)
C23_1 0.0318(7) 0.0259(7) 0.0215(6) 0.0056(5) 0.0021(5) 0.0096(6)
C24_1 0.0353(8) 0.0322(7) 0.0261(7) 0.0042(6) -0.0031(6) 0.0124(6)
C25_1 0.0464(9) 0.0305(7) 0.0192(6) 0.0052(6) -0.0038(6) 0.0117(6)
C26_1 0.0452(9) 0.0334(8) 0.0184(7) 0.0065(6) 0.0040(6) 0.0048(7)
C27_1 0.0254(7) 0.0270(7) 0.0221(6) 0.0051(5) 0.0018(5) 0.0085(5)
N27_1 0.0245(5) 0.0217(5) 0.0207(5) 0.0053(4) -0.0011(4) 0.0083(4)
N11_2 0.0261(6) 0.0280(6) 0.0197(5) 0.0052(4) 0.0007(4) 0.0131(5)
C12_2 0.0187(6) 0.0362(7) 0.0212(6) 0.0062(5) 0.0010(5) 0.0113(5)
C13_2 0.0190(6) 0.0289(6) 0.0186(6) 0.0069(5) 0.0028(5) 0.0078(5)
C14_2 0.0174(6) 0.0195(6) 0.0155(5) 0.0022(4) 0.0008(4) 0.0075(5)
C15_2 0.0178(6) 0.0211(6) 0.0202(6) 0.0028(5) 0.0024(5) 0.0062(5)
C16_2 0.0250(6) 0.0211(6) 0.0209(6) 0.0059(5) 0.0036(5) 0.0078(5)
C17_2 0.0179(6) 0.0183(5) 0.0162(6) 0.0021(4) -0.0005(4) 0.0057(5)
N17_2 0.0171(5) 0.0244(5) 0.0180(5) 0.0072(4) 0.0013(4) 0.0095(4)
O17_2 0.0159(4) 0.0345(5) 0.0239(5) 0.0100(4) 0.0023(3) 0.0088(4)
N21_2 0.0246(6) 0.0282(6) 0.0186(5) 0.0070(4) 0.0043(4) 0.0074(5)
C22_2 0.0222(6) 0.0189(6) 0.0169(6) 0.0032(5) 0.0019(5) 0.0065(5)
C23_2 0.0207(6) 0.0228(6) 0.0200(6) 0.0042(5) 0.0015(5) 0.0049(5)
C24_2 0.0241(6) 0.0289(7) 0.0234(7) 0.0032(5) -0.0018(5) 0.0094(5)
C25_2 0.0348(8) 0.0285(7) 0.0196(6) 0.0082(5) -0.0021(5) 0.0106(6)
C26_2 0.0301(7) 0.0276(7) 0.0199(6) 0.0086(5) 0.0047(5) 0.0060(6)
C27_2 0.0196(6) 0.0241(6) 0.0213(6) 0.0060(5) 0.0015(5) 0.0085(5)
N27_2 0.0203(5) 0.0208(5) 0.0174(5) 0.0045(4) -0.0007(4) 0.0086(4)

loop_
_atom_type_symbol
_atom_type_description
_atom_type_scat_dispersion_real
_atom_type_scat_dispersion_imag
_atom_type_scat_source
C C 0.0033 0.0016 'International Tables Vol C Tables 4.2.6.8 and 6.1.1.4'
H H 0.0000 0.0000 'International Tables Vol C Tables 4.2.6.8 and 6.1.1.4'
N N 0.0061 0.0033 'International Tables Vol C Tables 4.2.6.8 and 6.1.1.4'
O O 0.0106 0.0060 'International Tables Vol C Tables 4.2.6.8 and 6.1.1.4'

loop_
_geom_angle_atom_site_label_1
_geom_angle_atom_site_label_2
_geom_angle_atom_site_label_3
_geom_angle
H1A O1S H1B 107.5(16)
H2A O2S H2B 108.3(16)
O32 C31 O31 123.04(12)
O32 C31 C32 124.35(12)
O31 C31 C32 112.59(11)
C31 O31 H31 110.1(11)
C31 C32 C33 115.87(11)
C31 C32 H32A 108.3
C33 C32 H32A 108.3
C31 C32 H32B 108.3
C33 C32 H32B 108.3
H32A C32 H32B 107.4
C32 C33 C34 110.88(11)
C32 C33 H33A 109.5
C34 C33 H33A 109.5
C32 C33 H33B 109.5
C34 C33 H33B 109.5
H33A C33 H33B 108.1
C35 C34 C33 114.19(11)
C35 C34 H34A 108.7
C33 C34 H34A 108.7
C35 C34 H34B 108.7
C33 C34 H34B 108.7
H34A C34 H34B 107.6
C34 C35 C36 113.09(11)
C34 C35 H35A 109.0
C36 C35 H35A 109.0
C34 C35 H35B 109.0
C36 C35 H35B 109.0
H35A C35 H35B 107.8
C37 C36 C35 113.29(11)
C37 C36 H36A 108.9
C35 C36 H36A 108.9
C37 C36 H36B 108.9
C35 C36 H36B 108.9
H36A C36 H36B 107.7
C36 C37 C38 114.06(11)
C36 C37 H37A 108.7
C38 C37 H37A 108.7
C36 C37 H37B 108.7
C38 C37 H37B 108.7
H37A C37 H37B 107.6
C37 C38 C39 111.61(11)
C37 C38 H38A 109.3
C39 C38 H38A 109.3
C37 C38 H38B 109.3
C39 C38 H38B 109.3
H38A C38 H38B 108.0
C40 C39 C38 114.88(10)
C40 C39 H39A 108.5
C38 C39 H39A 108.5
C40 C39 H39B 108.5
C38 C39 H39B 108.5
H39A C39 H39B 107.5
O41 C40 O40 123.68(12)
O41 C40 C39 123.42(11)
O40 C40 C39 112.90(11)
C40 O40 H40 112.1(10)
C12_1 N11_1 C16_1 117.96(11)
N11_1 C12_1 C13_1 123.40(12)
N11_1 C12_1 H12_1 118.3
C13_1 C12_1 H12_1 118.3
C14_1 C13_1 C12_1 118.36(12)
C14_1 C13_1 H13_1 120.8
C12_1 C13_1 H13_1 120.8
C15_1 C14_1 C13_1 118.21(11)
C15_1 C14_1 C17_1 116.58(11)
C13_1 C14_1 C17_1 125.19(11)
C16_1 C15_1 C14_1 119.34(12)
C16_1 C15_1 H15_1 120.3
C14_1 C15_1 H15_1 120.3
N11_1 C16_1 C15_1 122.72(12)
N11_1 C16_1 H16_1 118.6
C15_1 C16_1 H16_1 118.6
O17_1 C17_1 N17_1 122.91(11)
O17_1 C17_1 C14_1 120.24(11)
N17_1 C17_1 C14_1 116.85(11)
C17_1 N17_1 N27_1 116.95(10)
C17_1 N17_1 H17_1 126.7(9)
N27_1 N17_1 H17_1 116.4(9)
C26_1 N21_1 C22_1 116.47(12)
N21_1 C22_1 C23_1 123.13(12)
N21_1 C22_1 C27_1 114.27(12)
C23_1 C22_1 C27_1 122.59(12)
C24_1 C23_1 C22_1 119.07(12)
C24_1 C23_1 H23_1 120.5
C22_1 C23_1 H23_1 120.5
C23_1 C24_1 C25_1 118.36(14)
C23_1 C24_1 H24_1 120.8
C25_1 C24_1 H24_1 120.8
C26_1 C25_1 C24_1 118.57(13)
C26_1 C25_1 H25_1 120.7
C24_1 C25_1 H25_1 120.7
N21_1 C26_1 C25_1 124.39(13)
N21_1 C26_1 H26_1 117.8
C25_1 C26_1 H26_1 117.8
N27_1 C27_1 C22_1 119.34(12)
N27_1 C27_1 H27_1 120.3
C22_1 C27_1 H27_1 120.3
C27_1 N27_1 N17_1 116.70(11)
C12_2 N11_2 C16_2 117.87(11)
N11_2 C12_2 C13_2 123.14(12)
N11_2 C12_2 H12_2 118.4
C13_2 C12_2 H12_2 118.4
C12_2 C13_2 C14_2 118.60(11)
C12_2 C13_2 H13_2 120.7
C14_2 C13_2 H13_2 120.7
C13_2 C14_2 C15_2 118.32(11)
C13_2 C14_2 C17_2 124.62(10)
C15_2 C14_2 C17_2 117.05(10)
C16_2 C15_2 C14_2 119.13(11)
C16_2 C15_2 H15_2 120.4
C14_2 C15_2 H15_2 120.4
N11_2 C16_2 C15_2 122.93(11)
N11_2 C16_2 H16_2 118.5
C15_2 C16_2 H16_2 118.5
O17_2 C17_2 N17_2 123.86(11)
O17_2 C17_2 C14_2 120.32(10)
N17_2 C17_2 C14_2 115.82(10)
C17_2 N17_2 N27_2 118.22(10)
C17_2 N17_2 H17_2 124.5(9)
N27_2 N17_2 H17_2 116.5(9)
C26_2 N21_2 C22_2 116.82(11)
N21_2 C22_2 C23_2 123.08(11)
N21_2 C22_2 C27_2 114.73(11)
C23_2 C22_2 C27_2 122.15(11)
C24_2 C23_2 C22_2 118.96(11)
C24_2 C23_2 H23_2 120.5
C22_2 C23_2 H23_2 120.5
C23_2 C24_2 C25_2 118.51(12)
C23_2 C24_2 H24_2 120.7
C25_2 C24_2 H24_2 120.7
C26_2 C25_2 C24_2 118.48(12)
C26_2 C25_2 H25_2 120.8
C24_2 C25_2 H25_2 120.8
N21_2 C26_2 C25_2 124.14(12)
N21_2 C26_2 H26_2 117.9
C25_2 C26_2 H26_2 117.9
N27_2 C27_2 C22_2 120.27(11)
N27_2 C27_2 H27_2 119.9
C22_2 C27_2 H27_2 119.9
C27_2 N27_2 N17_2 115.68(10)

loop_
_geom_bond_atom_site_label_1
_geom_bond_atom_site_label_2
_geom_bond_distance
O1S H1A 0.866(17)
O1S H1B 0.856(18)
O2S H2A 0.846(18)
O2S H2B 0.824(17)
C31 O32 1.2211(16)
C31 O31 1.3130(16)
C31 C32 1.5011(17)
O31 H31 0.894(17)
C32 C33 1.5167(18)
C32 H32A 0.9900
C32 H32B 0.9900
C33 C34 1.5239(18)
C33 H33A 0.9900
C33 H33B 0.9900
C34 C35 1.5233(18)
C34 H34A 0.9900
C34 H34B 0.9900
C35 C36 1.5269(18)
C35 H35A 0.9900
C35 H35B 0.9900
C36 C37 1.5184(18)
C36 H36A 0.9900
C36 H36B 0.9900
C37 C38 1.5212(18)
C37 H37A 0.9900
C37 H37B 0.9900
C38 C39 1.5214(18)
C38 H38A 0.9900
C38 H38B 0.9900
C39 C40 1.5035(17)
C39 H39A 0.9900
C39 H39B 0.9900
C40 O41 1.2158(15)
C40 O40 1.3110(15)
O40 H40 0.918(17)
N11_1 C12_1 1.3301(17)
N11_1 C16_1 1.3344(18)
C12_1 C13_1 1.3906(17)
C12_1 H12_1 0.9500
C13_1 C14_1 1.3883(17)
C13_1 H13_1 0.9500
C14_1 C15_1 1.3880(17)
C14_1 C17_1 1.5030(16)
C15_1 C16_1 1.3816(18)
C15_1 H15_1 0.9500
C16_1 H16_1 0.9500
C17_1 O17_1 1.2247(14)
C17_1 N17_1 1.3541(16)
N17_1 N27_1 1.3769(14)
N17_1 H17_1 0.893(15)
N21_1 C26_1 1.3379(17)
N21_1 C22_1 1.3477(17)
C22_1 C23_1 1.3910(19)
C22_1 C27_1 1.4700(17)
C23_1 C24_1 1.3853(18)
C23_1 H23_1 0.9500
C24_1 C25_1 1.386(2)
C24_1 H24_1 0.9500
C25_1 C26_1 1.381(2)
C25_1 H25_1 0.9500
C26_1 H26_1 0.9500
C27_1 N27_1 1.2784(16)
C27_1 H27_1 0.9500
N11_2 C12_2 1.3369(16)
N11_2 C16_2 1.3395(16)
C12_2 C13_2 1.3881(17)
C12_2 H12_2 0.9500
C13_2 C14_2 1.3903(17)
C13_2 H13_2 0.9500
C14_2 C15_2 1.3907(16)
C14_2 C17_2 1.5046(16)
C15_2 C16_2 1.3795(17)
C15_2 H15_2 0.9500
C16_2 H16_2 0.9500
C17_2 O17_2 1.2261(14)
C17_2 N17_2 1.3493(15)
N17_2 N27_2 1.3759(13)
N17_2 H17_2 0.863(14)
N21_2 C26_2 1.3354(16)
N21_2 C22_2 1.3462(15)
C22_2 C23_2 1.3929(17)
C22_2 C27_2 1.4671(16)
C23_2 C24_2 1.3844(17)
C23_2 H23_2 0.9500
C24_2 C25_2 1.3874(18)
C24_2 H24_2 0.9500
C25_2 C26_2 1.3857(19)
C25_2 H25_2 0.9500
C26_2 H26_2 0.9500
C27_2 N27_2 1.2779(15)
C27_2 H27_2 0.9500

loop_
_geom_hbond_atom_site_label_D
_geom_hbond_atom_site_label_H
_geom_hbond_atom_site_label_A
_geom_hbond_distance_DH
_geom_hbond_distance_HA
_geom_hbond_distance_DA
_geom_hbond_angle_DHA
_geom_hbond_site_symmetry_A
N17_1 H17_1 O1S 0.893(15) 1.934(15) 2.8216(15) 172.6(14) .
N17_2 H17_2 O2S 0.863(14) 1.932(15) 2.7831(14) 168.4(13) .
O1S H1A O17_1 0.866(17) 2.007(18) 2.8318(14) 158.9(15) 1_455
O1S H1B O32 0.856(18) 1.946(18) 2.7946(15) 170.8(16) 2_756
O2S H2A O17_2 0.846(18) 1.943(18) 2.7612(13) 162.3(15) 1_655
O2S H2B O41 0.824(17) 1.975(18) 2.7749(14) 163.2(16) 2_575

loop_
_geom_torsion_atom_site_label_1
_geom_torsion_atom_site_label_2
_geom_torsion_atom_site_label_3
_geom_torsion_atom_site_label_4
_geom_torsion
O32 C31 C32 C33 21.26(19)
O31 C31 C32 C33 -160.28(12)
C31 C32 C33 C34 -167.53(11)
C32 C33 C34 C35 -172.35(12)
C33 C34 C35 C36 -173.28(12)
C34 C35 C36 C37 175.47(12)
C35 C36 C37 C38 178.93(12)
C36 C37 C38 C39 -178.32(12)
C37 C38 C39 C40 176.89(11)
C38 C39 C40 O41 22.11(19)
C38 C39 C40 O40 -158.04(12)
C16_1 N11_1 C12_1 C13_1 0.4(2)
N11_1 C12_1 C13_1 C14_1 -1.0(2)
C12_1 C13_1 C14_1 C15_1 0.69(19)
C12_1 C13_1 C14_1 C17_1 -177.60(12)
C13_1 C14_1 C15_1 C16_1 0.1(2)
C17_1 C14_1 C15_1 C16_1 178.50(12)
C12_1 N11_1 C16_1 C15_1 0.4(2)
C14_1 C15_1 C16_1 N11_1 -0.6(2)
C15_1 C14_1 C17_1 O17_1 -4.81(18)
C13_1 C14_1 C17_1 O17_1 173.51(13)
C15_1 C14_1 C17_1 N17_1 175.77(12)
C13_1 C14_1 C17_1 N17_1 -5.91(19)
O17_1 C17_1 N17_1 N27_1 1.99(19)
C14_1 C17_1 N17_1 N27_1 -178.60(10)
C26_1 N21_1 C22_1 C23_1 -0.8(2)
C26_1 N21_1 C22_1 C27_1 179.98(12)
N21_1 C22_1 C23_1 C24_1 0.8(2)
C27_1 C22_1 C23_1 C24_1 179.90(12)
C22_1 C23_1 C24_1 C25_1 -0.5(2)
C23_1 C24_1 C25_1 C26_1 0.4(2)
C22_1 N21_1 C26_1 C25_1 0.7(2)
C24_1 C25_1 C26_1 N21_1 -0.5(2)
N21_1 C22_1 C27_1 N27_1 178.33(12)
C23_1 C22_1 C27_1 N27_1 -0.9(2)
C22_1 C27_1 N27_1 N17_1 -178.00(11)
C17_1 N17_1 N27_1 C27_1 177.08(12)
C16_2 N11_2 C12_2 C13_2 0.10(19)
N11_2 C12_2 C13_2 C14_2 -0.4(2)
C12_2 C13_2 C14_2 C15_2 0.25(18)
C12_2 C13_2 C14_2 C17_2 179.25(11)
C13_2 C14_2 C15_2 C16_2 0.20(18)
C17_2 C14_2 C15_2 C16_2 -178.88(11)
C12_2 N11_2 C16_2 C15_2 0.39(19)
C14_2 C15_2 C16_2 N11_2 -0.54(19)
C13_2 C14_2 C17_2 O17_2 -164.17(12)
C15_2 C14_2 C17_2 O17_2 14.85(17)
C13_2 C14_2 C17_2 N17_2 15.71(17)
C15_2 C14_2 C17_2 N17_2 -165.27(11)
O17_2 C17_2 N17_2 N27_2 -0.47(18)
C14_2 C17_2 N17_2 N27_2 179.66(10)
C26_2 N21_2 C22_2 C23_2 1.30(18)
C26_2 N21_2 C22_2 C27_2 -176.42(11)
N21_2 C22_2 C23_2 C24_2 -0.74(19)
C27_2 C22_2 C23_2 C24_2 176.82(12)
C22_2 C23_2 C24_2 C25_2 -0.27(19)
C23_2 C24_2 C25_2 C26_2 0.6(2)
C22_2 N21_2 C26_2 C25_2 -0.9(2)
C24_2 C25_2 C26_2 N21_2 -0.1(2)
N21_2 C22_2 C27_2 N27_2 168.47(11)
C23_2 C22_2 C27_2 N27_2 -9.28(19)
C22_2 C27_2 N27_2 N17_2 -177.62(11)
C17_2 N17_2 N27_2 C27_2 -179.30(11)
